data_4061131
loop_
_publ_author_name
'Junpei Kuwabara'
'Daisuke Takeuchi'
'Kohtaro Osakada'

_publ_section_title
;
Preparation and Properties of Cp2Zr(\m-N=CAr2)2PdCl(Me), New Zr/Pd
Heterobimetallic Complexes with Bridging Alkylideneamido Ligands 
;
_journal_name_full Organometallics
_journal_page_first 5092
_journal_paper_doi 10.1021/om0495269
_journal_volume 23
_journal_year 2004
_chemical_formula_moiety 'C43 H39 Cl N2 Pd Zr '
_chemical_formula_sum 'C43 H39 Cl N2 Pd Zr'
_chemical_formula_weight 816.87
_space_group_crystal_system orthorhombic
_space_group_IT_number 62
_space_group_name_Hall '-P 2ac 2n'
_space_group_name_H-M_alt 'P n m a'
_cell_angle_alpha 90
_cell_angle_beta 90
_cell_angle_gamma 90
_cell_formula_units_Z 4
_cell_length_a 17.262(6)
_cell_length_b 18.244(6)
_cell_length_c 11.419(4)
_cell_measurement_temperature 113.1
_cell_volume 3596.1(20)
_exptl_crystal_density_diffrn 1.509
_cod_depositor_comments
;
 Updating space group information.

 Antanas Vaitkus,
 2018-06-11
;
_cod_original_sg_symbol_Hall 'P 21/N 21/M 21/A '
_cod_original_formula_sum 'C43 H39 Cl N2 Pd Zr '
_cod_database_code 4061131

loop_
_space_group_symop_id
_space_group_symop_operation_xyz
1 x,y,z
2 -x,-y,-z
3 -x+1/2,y+1/2,z+1/2
4 x+1/2,-y+1/2,-z+1/2
5 x,-y+1/2,z
6 -x,y+1/2,-z
7 -x+1/2,-y,z+1/2
8 x+1/2,y,-z+1/2

loop_
_atom_site_label
_atom_site_type_symbol
_atom_site_fract_x
_atom_site_fract_y
_atom_site_fract_z
_atom_site_U_iso_or_equiv
_atom_site_adp_type
_atom_site_occupancy
_atom_site_symmetry_multiplicity
_atom_site_calc_flag
_atom_site_refinement_flags
_atom_site_disorder_assembly
_atom_site_disorder_group
Pd(1) Pd 0.14612(2) 0.2500 0.56694(3) 0.02488(10) Uani 1.00 1 d . . .
Zr(1) Zr 0.30958(2) 0.2500 0.57601(4) 0.0257(1) Uani 1.00 1 d . . .
Cl(1) Cl 0.06325(6) 0.16725(6) 0.64285(6) 0.0549(5) Uani 0.70 1 d P . .
N(1) N 0.2281(2) 0.1671(2) 0.5233(2) 0.0257(7) Uani 1.00 1 d . . .
C(1) C 0.06325(6) 0.16725(6) 0.64285(6) 0.0(2) Uani 0.30 1 d P . .
C(2) C 0.2497(3) 0.250000(10) 0.7839(5) 0.048(2) Uani 1.00 1 d . . .
C(3) C 0.2977(3) 0.3102(3) 0.7732(3) 0.066(2) Uani 1.00 1 d . . .
C(4) C 0.3733(2) 0.2861(3) 0.7601(3) 0.085(2) Uani 1.00 1 d . . .
C(5) C 0.4513(3) 0.250000(10) 0.5212(5) 0.053(2) Uani 1.00 1 d . . .
C(6) C 0.4173(2) 0.1882(2) 0.4678(4) 0.0452(13) Uani 1.00 1 d . . .
C(7) C 0.3670(2) 0.2124(2) 0.3830(3) 0.0412(12) Uani 1.00 1 d . . .
C(8) C 0.2156(2) 0.1073(2) 0.4683(3) 0.0283(10) Uani 1.00 1 d . . .
C(9) C 0.2763(2) 0.0486(2) 0.4593(3) 0.0324(10) Uani 1.00 1 d . . .
C(10) C 0.3228(2) 0.0313(2) 0.5533(4) 0.0492(13) Uani 1.00 1 d . . .
C(11) C 0.3800(2) -0.0220(3) 0.5405(5) 0.065(2) Uani 1.00 1 d . . .
C(12) C 0.3900(3) -0.0565(3) 0.4365(7) 0.078(2) Uani 1.00 1 d . . .
C(13) C 0.3450(3) -0.0396(3) 0.3434(5) 0.071(2) Uani 1.00 1 d . . .
C(14) C 0.2878(2) 0.0125(2) 0.3556(4) 0.051(1) Uani 1.00 1 d . . .
C(15) C 0.1409(2) 0.0916(2) 0.4068(3) 0.0277(10) Uani 1.00 1 d . . .
C(16) C 0.1057(2) 0.0236(2) 0.4104(4) 0.0450(13) Uani 1.00 1 d . . .
C(17) C 0.0347(3) 0.0135(3) 0.3578(4) 0.063(2) Uani 1.00 1 d . . .
C(18) C -0.0003(2) 0.0691(3) 0.2982(4) 0.061(2) Uani 1.00 1 d . . .
C(19) C 0.0342(3) 0.1357(3) 0.2910(4) 0.057(2) Uani 1.00 1 d . . .
C(20) C 0.1043(2) 0.1470(2) 0.3440(3) 0.0425(13) Uani 1.00 1 d . . .
C(21) C 0.3720(5) 0.250000(10) 0.0613(7) 0.093(3) Uani 1.00 1 d . . .
C(22) C 0.3348(5) 0.3111(3) 0.0699(5) 0.094(3) Uani 1.00 1 d . . .
C(23) C 0.2594(4) 0.3131(5) 0.0878(5) 0.129(3) Uani 1.00 1 d . . .
C(24) C 0.2164(5) 0.250000(10) 0.0957(8) 0.158(6) Uani 1.00 1 d . . .
H(1) H 0.1958(3) 0.250000(10) 0.8007(5) 0.058(2) Uiso 1.00 1 c . . .
H(2) H 0.2825(3) 0.3595(3) 0.7870(3) 0.079(2) Uiso 1.00 1 c . . .
H(3) H 0.4184(2) 0.3157(3) 0.7651(3) 0.103(3) Uiso 1.00 1 c . . .
H(4) H 0.4938(3) 0.250000(10) 0.5740(5) 0.064(2) Uiso 1.00 1 c . . .
H(5) H 0.4328(2) 0.1387(2) 0.4791(4) 0.054(2) Uiso 1.00 1 c . . .
H(6) H 0.3419(2) 0.1822(2) 0.3268(3) 0.049(2) Uiso 1.00 1 c . . .
H(7) H 0.3167(2) 0.0558(2) 0.6261(4) 0.059(2) Uiso 1.00 1 c . . .
H(8) H 0.4122(2) -0.0359(3) 0.6042(5) 0.078(2) Uiso 1.00 1 c . . .
H(9) H 0.4288(3) -0.0930(3) 0.4277(7) 0.094(2) Uiso 1.00 1 c . . .
H(10) H 0.3532(3) -0.0622(3) 0.2695(5) 0.086(2) Uiso 1.00 1 c . . .
H(11) H 0.2546(2) 0.0238(2) 0.2918(4) 0.061(2) Uiso 1.00 1 c . . .
H(12) H 0.1311(2) -0.0156(2) 0.4495(4) 0.054(2) Uiso 1.00 1 c . . .
H(13) H 0.0102(3) -0.0330(3) 0.3630(4) 0.075(2) Uiso 1.00 1 c . . .
H(14) H -0.0491(2) 0.0612(3) 0.2617(4) 0.073(2) Uiso 1.00 1 c . . .
H(15) H 0.0097(3) 0.1743(3) 0.2493(4) 0.068(2) Uiso 1.00 1 c . . .
H(16) H 0.1286(2) 0.1935(2) 0.3387(3) 0.051(2) Uiso 1.00 1 c . . .
H(17) H 0.4260(5) 0.250000(10) 0.0452(7) 0.111(4) Uiso 1.00 1 c . . .
H(18) H 0.3637(5) 0.3554(3) 0.0674(5) 0.113(3) Uiso 1.00 1 c . . .
H(19) H 0.2342(4) 0.3594(5) 0.0911(5) 0.155(5) Uiso 1.00 1 c . . .
H(20) H 0.1620(5) 0.250000(10) 0.1087(8) 0.190(10) Uiso 1.00 1 c . . .

loop_
_atom_site_aniso_label
_atom_site_aniso_U_11
_atom_site_aniso_U_22
_atom_site_aniso_U_33
_atom_site_aniso_U_12
_atom_site_aniso_U_13
_atom_site_aniso_U_23
Pd(1) 0.0153(2) 0.0376(3) 0.0218(2) 0.0000 0.0003(2) 0.0000
Zr(1) 0.0143(2) 0.0451(4) 0.0178(3) 0.0000 -0.0008(2) 0.0000
Cl(1) 0.0407(9) 0.0546(11) 0.0692(11) 0.0029(8) 0.0043(8) 0.0145(9)
N(1) 0.0217(13) 0.032(2) 0.023(1) 0.002(2) 0.003(1) 0.0070(12)
C(1) 0.60(11) 2.5(7) 1.8(6) 0.2(2) 0.5(2) 1.7(6)
C(2) 0.022(3) 0.092(5) 0.030(3) 0.0000 -0.010(2) 0.0000
C(3) 0.084(4) 0.099(4) 0.016(2) 0.012(3) 0.000(2) -0.017(2)
C(4) 0.040(2) 0.189(8) 0.027(2) -0.050(3) -0.009(2) -0.020(3)
C(5) 0.014(2) 0.093(6) 0.053(4) 0.0000 0.020(3) 0.0000
C(6) 0.034(2) 0.047(3) 0.054(3) 0.017(2) 0.023(2) 0.009(2)
C(7) 0.029(2) 0.072(3) 0.022(2) -0.012(2) 0.015(2) -0.012(2)
C(8) 0.027(2) 0.031(2) 0.027(2) -0.000(2) 0.006(2) 0.011(2)
C(9) 0.024(2) 0.026(2) 0.048(2) 0.005(2) 0.006(2) 0.004(2)
C(10) 0.040(2) 0.043(3) 0.065(3) 0.006(2) -0.002(2) 0.012(3)
C(11) 0.039(3) 0.046(3) 0.111(5) 0.007(2) -0.014(3) 0.034(3)
C(12) 0.041(3) 0.035(3) 0.160(6) 0.010(2) 0.031(4) 0.017(4)
C(13) 0.063(3) 0.045(3) 0.107(5) 0.014(3) 0.032(3) -0.008(3)
C(14) 0.049(3) 0.035(3) 0.068(3) 0.009(2) 0.010(2) -0.000(2)
C(15) 0.026(2) 0.028(2) 0.029(2) 0.005(2) 0.004(2) -0.001(2)
C(16) 0.042(2) 0.046(3) 0.047(3) -0.007(2) -0.003(2) 0.014(2)
C(17) 0.052(3) 0.074(4) 0.062(3) -0.035(3) 0.002(3) 0.007(3)
C(18) 0.027(2) 0.100(4) 0.056(3) -0.005(3) -0.005(2) -0.020(3)
C(19) 0.052(3) 0.065(4) 0.054(3) 0.026(3) -0.026(2) -0.025(3)
C(20) 0.050(3) 0.040(3) 0.037(2) 0.007(2) -0.010(2) -0.006(2)
C(21) 0.066(5) 0.190(11) 0.022(4) 0.0000 0.009(4) 0.0000
C(22) 0.165(7) 0.075(5) 0.044(3) -0.038(4) -0.042(5) 0.013(4)
C(23) 0.153(7) 0.196(10) 0.039(4) 0.139(7) -0.046(5) -0.045(5)
C(24) 0.042(5) 0.42(3) 0.015(4) 0.0000 0.011(4) 0.0000

loop_
_geom_bond_atom_site_label_1
_geom_bond_atom_site_label_2
_geom_bond_distance
_geom_bond_publ_flag
_geom_bond_site_symmetry_1
_geom_bond_site_symmetry_2
Pd(1) Zr(1) 2.8235(5) yes . .
Pd(1) Cl(1) 2.253(1) yes . .
Pd(1) N(1) 2.130(3) yes . .
Zr(1) N(1) 2.152(3) yes . .
Zr(1) C(2) 2.589(5) no . .
Zr(1) C(3) 2.514(4) no . .
Zr(1) C(4) 2.462(4) no . .
Zr(1) C(5) 2.525(5) no . .
Zr(1) C(6) 2.502(4) no . .
Zr(1) C(7) 2.512(3) no . .
N(1) C(8) 1.278(4) no . .
C(2) C(3) 1.381(6) no . .
C(2) H(1) 0.950(7) no . .
C(3) C(4) 1.385(6) no . .
C(3) H(2) 0.950(7) no . .
C(4) H(3) 0.950(6) no . .
C(5) C(6) 1.410(5) no . .
C(5) H(4) 0.950(8) no . .
C(6) C(7) 1.373(5) no . .
C(6) H(5) 0.950(6) no . .
C(7) H(6) 0.950(5) no . .
C(8) C(9) 1.501(5) no . .
C(8) C(15) 1.496(5) no . .
C(9) C(10) 1.377(6) no . .
C(9) C(14) 1.370(6) no . .
C(10) C(11) 1.393(6) no . .
C(10) H(7) 0.950(6) no . .
C(11) C(12) 1.355(9) no . .
C(11) H(8) 0.950(8) no . .
C(12) C(13) 1.352(9) no . .
C(12) H(9) 0.950(6) no . .
C(13) C(14) 1.378(6) no . .
C(13) H(10) 0.950(8) no . .
C(14) H(11) 0.950(6) no . .
C(15) C(16) 1.382(5) no . .
C(15) C(20) 1.390(5) no . .
C(16) C(17) 1.378(6) no . .
C(16) H(12) 0.950(6) no . .
C(17) C(18) 1.363(7) no . .
C(17) H(13) 0.950(8) no . .
C(18) C(19) 1.354(7) no . .
C(18) H(14) 0.950(6) no . .
C(19) C(20) 1.368(6) no . .
C(19) H(15) 0.950(7) no . .
C(20) H(16) 0.950(6) no . .
C(21) C(22) 1.290(8) no . .
C(21) H(17) 0.95(1) no . .
C(22) C(23) 1.32(1) no . .
C(22) H(18) 0.950(9) no . .
C(23) C(24) 1.37(1) no . .
C(23) H(19) 0.95(1) no . .
C(24) H(20) 0.95(1) no . .
